data_7007867
loop_
_publ_author_name
'Moxham, Gemma L.'
'Douglas, Thomas M.'
'Brayshaw, Simon K.'
'Kociok-K\"ohn, Gabriele'
'Lowe, John P.'
'Weller, Andrew S.'

_publ_section_title
;
 The role of halogenated carborane monoanions in olefin hydrogenation
 catalysed by cationic iridium phosphine complexes.
;
_journal_issue 46
_journal_name_full 'Dalton transactions (Cambridge, England : 2003)'
_journal_page_first 5492
_journal_page_last 5505
_journal_paper_doi 10.1039/b612049k
_journal_year 2006
_chemical_formula_moiety 'C37 H38 B11 I6 P2 Ir, 0.75(C H2 Cl2)'
_chemical_formula_sum 'C37.75 H39.5 B11 Cl1.5 I6 Ir P2'
_chemical_formula_weight 1680.82
_chemical_name_common 3b
_chemical_name_systematic
;
?
;
_space_group_IT_number 2
_symmetry_cell_setting triclinic
_symmetry_Int_Tables_number 2
_symmetry_space_group_name_Hall '-P 1'
_symmetry_space_group_name_H-M 'P -1'
_atom_sites_solution_hydrogens geom
_atom_sites_solution_primary direct
_atom_sites_solution_secondary difmap
_audit_creation_method SHELXL-97
_cell_angle_alpha 71.1460(5)
_cell_angle_beta 79.1740(4)
_cell_angle_gamma 88.9060(4)
_cell_formula_units_Z 4
_cell_length_a 15.7320(1)
_cell_length_b 16.9620(2)
_cell_length_c 20.4250(2)
_cell_measurement_reflns_used 68436
_cell_measurement_temperature 150(2)
_cell_measurement_theta_max 28.700
_cell_measurement_theta_min 2.910
_cell_volume 5061.02(9)
_computing_cell_refinement 'HKL Scalepack (Otwinowski & Minor 1997)'
_computing_data_collection 'Collect, Nonius program suite version 1.9 (1997)'
_computing_data_reduction 'Denzo and Scalepack (Otwinowski & Minor, 1997)'
_computing_molecular_graphics 'ORTEP3 for Windows - L. J. Farrugia, J. Appl. Crystallogr. 1997, 30, 565'
_computing_publication_material 'SHELX97-2, G. M. Sheldrick'
_computing_structure_refinement
;
SHELX97-2 Program for Crystal Structure Analysis. G. M. Sheldrick,
Institut f. Anorg. Chemie der Universit\"at, Tammanstrasse 4,
D-3400 G\"ottingen, Germany, 1998.
;
_computing_structure_solution
;
SIR97- Altomare A., Burla M.C., Camalli M., Cascarano G.L., Giacovazzo C. ,
Guagliardi A., Moliterni A.G.G., Polidori G.,Spagna R.
(1999) J. Appl. Cryst. 32, 115-119.
;
_diffrn_ambient_temperature 150(2)
_diffrn_measured_fraction_theta_full 0.990
_diffrn_measured_fraction_theta_max 0.990
_diffrn_measurement_device_type 'Nonius Kappa CCD'
_diffrn_measurement_method '238 1.8 degree images with \w scans'
_diffrn_radiation_monochromator graphite
_diffrn_radiation_source 'fine-focus sealed tube'
_diffrn_radiation_type MoK\a
_diffrn_radiation_wavelength 0.71073
_diffrn_reflns_av_R_equivalents 0.0782
_diffrn_reflns_av_sigmaI/netI 0.0593
_diffrn_reflns_limit_h_max 21
_diffrn_reflns_limit_h_min -21
_diffrn_reflns_limit_k_max 22
_diffrn_reflns_limit_k_min -22
_diffrn_reflns_limit_l_max 27
_diffrn_reflns_limit_l_min -27
_diffrn_reflns_number 95782
_diffrn_reflns_theta_full 28.72
_diffrn_reflns_theta_max 28.72
_diffrn_reflns_theta_min 5.26
_diffrn_standards_decay_% 0
_diffrn_standards_number 0
_exptl_absorpt_coefficient_mu 6.469
_exptl_absorpt_correction_T_max 0.5245
_exptl_absorpt_correction_T_min 0.2739
_exptl_absorpt_correction_type multi-scan
_exptl_absorpt_process_details
;
multi-scan from symmetry-related measurements
Sortav (Blessing 1995)
;
_exptl_crystal_colour colourless
_exptl_crystal_density_diffrn 2.206
_exptl_crystal_density_method 'not measured'
_exptl_crystal_description plate
_exptl_crystal_F_000 3086
_exptl_crystal_size_max 0.25
_exptl_crystal_size_mid 0.18
_exptl_crystal_size_min 0.10
_refine_diff_density_max 1.911
_refine_diff_density_min -2.532
_refine_diff_density_rms 0.206
_refine_ls_extinction_method none
_refine_ls_goodness_of_fit_ref 1.036
_refine_ls_hydrogen_treatment mixed
_refine_ls_matrix_type full
_refine_ls_number_parameters 1131
_refine_ls_number_reflns 25937
_refine_ls_number_restraints 9
_refine_ls_restrained_S_all 1.038
_refine_ls_R_factor_all 0.0527
_refine_ls_R_factor_gt 0.0372
_refine_ls_shift/su_max 0.003
_refine_ls_shift/su_mean 0.000
_refine_ls_structure_factor_coef Fsqd
_refine_ls_weighting_details 'calc w=1/[\s^2^(Fo^2^)+(0.0453P)^2^+2.4175P] where P=(Fo^2^+2Fc^2^)/3'
_refine_ls_weighting_scheme calc
_refine_ls_wR_factor_gt 0.0869
_refine_ls_wR_factor_ref 0.0949
_reflns_number_gt 20831
_reflns_number_total 25937
_reflns_threshold_expression >2sigma(I)
_cod_data_source_file b612049k.txt
_cod_data_source_block h05asw4
_cod_original_cell_volume 5061.02(8)
_cod_original_formula_sum 'C37.75 H39.50 B11 Cl1.50 I6 Ir P2'
_cod_database_code 7007867

loop_
_symmetry_equiv_pos_as_xyz
'x, y, z'
'-x, -y, -z'

loop_
_atom_site_label
_atom_site_type_symbol
_atom_site_fract_x
_atom_site_fract_y
_atom_site_fract_z
_atom_site_U_iso_or_equiv
_atom_site_adp_type
_atom_site_occupancy
_atom_site_symmetry_multiplicity
_atom_site_calc_flag
_atom_site_refinement_flags
_atom_site_disorder_assembly
_atom_site_disorder_group
Ir1 Ir 0.900958(11) 0.253913(11) 0.797346(9) 0.02003(4) Uani 1 1 d D . .
H100 H 0.848(4) 0.175(4) 0.833(3) 0.030(15) Uiso 1 1 d . . .
H200 H 0.827(3) 0.313(3) 0.762(3) 0.020(13) Uiso 1 1 d D . .
P1 P 0.88745(8) 0.21108(8) 0.70254(6) 0.0223(2) Uani 1 1 d . . .
P2 P 0.84302(8) 0.27721(8) 0.90259(6) 0.0224(2) Uani 1 1 d . . .
I7 I 1.042285(19) 0.171783(19) 0.850510(16) 0.02505(7) Uani 1 1 d . . .
I8 I 1.009201(19) 0.394698(19) 0.724384(17) 0.02437(7) Uani 1 1 d . . .
I9 I 1.23476(2) 0.53348(2) 0.672753(19) 0.03165(8) Uani 1 1 d . . .
I10 I 1.42305(2) 0.38468(3) 0.75805(2) 0.03589(8) Uani 1 1 d . . .
I11 I 1.30190(2) 0.15549(2) 0.877601(18) 0.03354(8) Uani 1 1 d . . .
I12 I 1.17842(2) 0.37045(2) 0.868846(18) 0.03208(8) Uani 1 1 d . . .
C2 C 0.9585(3) 0.1325(3) 0.6801(3) 0.0258(10) Uani 1 1 d . . .
C3 C 0.9731(4) 0.0634(3) 0.7360(3) 0.0334(11) Uani 1 1 d . . .
H3 H 0.9474 0.0586 0.7831 0.040 Uiso 1 1 calc R . .
C4 C 1.0259(4) 0.0014(4) 0.7219(3) 0.0440(15) Uani 1 1 d . . .
H4 H 1.0352 -0.0458 0.7600 0.053 Uiso 1 1 calc R . .
C5 C 1.0643(4) 0.0069(4) 0.6550(3) 0.0420(14) Uani 1 1 d . . .
H5 H 1.1014 -0.0351 0.6467 0.050 Uiso 1 1 calc R . .
C6 C 1.0489(4) 0.0748(4) 0.5986(3) 0.0371(12) Uani 1 1 d . . .
H6 H 1.0744 0.0786 0.5517 0.045 Uiso 1 1 calc R . .
C7 C 0.9957(3) 0.1373(3) 0.6115(3) 0.0307(11) Uani 1 1 d . . .
H7 H 0.9848 0.1833 0.5731 0.037 Uiso 1 1 calc R . .
C8 C 0.8911(3) 0.2935(3) 0.6184(2) 0.0225(9) Uani 1 1 d . . .
C9 C 0.9700(3) 0.3334(3) 0.5794(3) 0.0279(10) Uani 1 1 d . . .
H9 H 1.0218 0.3169 0.5968 0.034 Uiso 1 1 calc R . .
C10 C 0.9740(3) 0.3969(3) 0.5159(3) 0.0297(11) Uani 1 1 d . . .
H10 H 1.0283 0.4230 0.4897 0.036 Uiso 1 1 calc R . .
C11 C 0.8987(3) 0.4223(3) 0.4905(3) 0.0292(10) Uani 1 1 d . . .
H11 H 0.9014 0.4661 0.4470 0.035 Uiso 1 1 calc R . .
C12 C 0.8207(3) 0.3841(3) 0.5280(3) 0.0294(11) Uani 1 1 d . . .
H12 H 0.7694 0.4015 0.5103 0.035 Uiso 1 1 calc R . .
C13 C 0.8157(3) 0.3198(3) 0.5919(3) 0.0265(10) Uani 1 1 d . . .
H13 H 0.7611 0.2938 0.6175 0.032 Uiso 1 1 calc R . .
C14 C 0.7791(3) 0.1611(3) 0.7169(3) 0.0269(10) Uani 1 1 d . . .
C15 C 0.7673(4) 0.1012(4) 0.6855(3) 0.0391(13) Uani 1 1 d . . .
H15 H 0.8158 0.0830 0.6595 0.047 Uiso 1 1 calc R . .
C16 C 0.6843(4) 0.0680(4) 0.6923(4) 0.0449(15) Uani 1 1 d . . .
H16 H 0.6766 0.0266 0.6716 0.054 Uiso 1 1 calc R . .
C17 C 0.6145(4) 0.0946(4) 0.7285(3) 0.0447(15) Uani 1 1 d . . .
H17 H 0.5582 0.0726 0.7317 0.054 Uiso 1 1 calc R . .
C18 C 0.6243(4) 0.1528(5) 0.7605(3) 0.0460(15) Uani 1 1 d . . .
H18 H 0.5751 0.1704 0.7861 0.055 Uiso 1 1 calc R . .
C19 C 0.7069(4) 0.1861(4) 0.7551(3) 0.0381(13) Uani 1 1 d . . .
H19 H 0.7139 0.2260 0.7776 0.046 Uiso 1 1 calc R . .
C20 C 0.7245(3) 0.2735(3) 0.9130(3) 0.0243(9) Uani 1 1 d . . .
C21 C 0.6889(3) 0.3349(4) 0.8631(3) 0.0315(11) Uani 1 1 d . . .
H21 H 0.7253 0.3772 0.8270 0.038 Uiso 1 1 calc R . .
C22 C 0.5995(4) 0.3340(4) 0.8666(3) 0.0412(14) Uani 1 1 d . . .
H22 H 0.5748 0.3761 0.8331 0.049 Uiso 1 1 calc R . .
C23 C 0.5475(4) 0.2724(5) 0.9181(4) 0.0521(17) Uani 1 1 d . . .
H23 H 0.4868 0.2715 0.9197 0.062 Uiso 1 1 calc R . .
C24 C 0.5819(4) 0.2119(5) 0.9676(4) 0.0551(18) Uani 1 1 d . . .
H24 H 0.5450 0.1690 1.0027 0.066 Uiso 1 1 calc R . .
C25 C 0.6708(4) 0.2131(4) 0.9667(3) 0.0383(13) Uani 1 1 d . . .
H25 H 0.6943 0.1729 1.0024 0.046 Uiso 1 1 calc R . .
C26 C 0.8625(3) 0.3726(3) 0.9215(3) 0.0252(10) Uani 1 1 d . . .
C27 C 0.7995(4) 0.4085(4) 0.9582(3) 0.0322(11) Uani 1 1 d . . .
H27 H 0.7420 0.3847 0.9726 0.039 Uiso 1 1 calc R . .
C28 C 0.8186(4) 0.4787(4) 0.9742(3) 0.0359(12) Uani 1 1 d . . .
H28 H 0.7745 0.5019 1.0001 0.043 Uiso 1 1 calc R . .
C29 C 0.9012(4) 0.5153(4) 0.9530(3) 0.0387(13) Uani 1 1 d . . .
H29 H 0.9142 0.5642 0.9629 0.046 Uiso 1 1 calc R . .
C30 C 0.9651(4) 0.4785(4) 0.9165(4) 0.0445(15) Uani 1 1 d . . .
H30 H 1.0224 0.5024 0.9021 0.053 Uiso 1 1 calc R . .
C31 C 0.9469(3) 0.4085(4) 0.9012(3) 0.0360(12) Uani 1 1 d . . .
H31 H 0.9915 0.3842 0.8767 0.043 Uiso 1 1 calc R . .
C32 C 0.8644(3) 0.1951(3) 0.9810(3) 0.0288(10) Uani 1 1 d . . .
C33 C 0.8601(3) 0.1123(3) 0.9840(3) 0.0322(11) Uani 1 1 d . . .
H33 H 0.8453 0.0990 0.9457 0.039 Uiso 1 1 calc R . .
C34 C 0.8772(4) 0.0482(4) 1.0425(3) 0.0422(14) Uani 1 1 d . . .
H34 H 0.8749 -0.0080 1.0433 0.051 Uiso 1 1 calc R . .
C35 C 0.8971(7) 0.0659(5) 1.0987(4) 0.070(3) Uani 1 1 d . . .
H35 H 0.9099 0.0224 1.1380 0.084 Uiso 1 1 calc R . .
C36 C 0.8985(7) 0.1480(5) 1.0978(4) 0.079(3) Uani 1 1 d . . .
H36 H 0.9100 0.1607 1.1374 0.095 Uiso 1 1 calc R . .
C37 C 0.8830(6) 0.2125(4) 1.0380(4) 0.059(2) Uani 1 1 d . . .
H37 H 0.8853 0.2687 1.0371 0.071 Uiso 1 1 calc R . .
C1 C 1.2569(3) 0.2653(3) 0.6427(3) 0.0255(10) Uani 1 1 d . . .
H1 H 1.2745 0.2435 0.5958 0.031 Uiso 1 1 calc R . .
B2 B 1.2287(3) 0.1898(4) 0.7234(3) 0.0241(10) Uani 1 1 d . . .
H2 H 1.2264 0.1209 0.7333 0.029 Uiso 1 1 calc R . .
B3 B 1.1514(4) 0.2558(4) 0.6816(3) 0.0264(11) Uani 1 1 d . . .
H3A H 1.0984 0.2294 0.6640 0.032 Uiso 1 1 calc R . .
B4 B 1.2029(3) 0.3552(4) 0.6312(3) 0.0262(11) Uani 1 1 d . . .
H4A H 1.1838 0.3943 0.5809 0.031 Uiso 1 1 calc R . .
B5 B 1.3127(3) 0.3504(4) 0.6416(3) 0.0262(11) Uani 1 1 d . . .
H5A H 1.3658 0.3862 0.5978 0.031 Uiso 1 1 calc R . .
B6 B 1.3288(4) 0.2495(4) 0.6986(3) 0.0252(11) Uani 1 1 d . . .
H6A H 1.3924 0.2194 0.6923 0.030 Uiso 1 1 calc R . .
B7 B 1.1525(3) 0.2401(4) 0.7718(3) 0.0240(11) Uani 1 1 d . . .
B8 B 1.1368(3) 0.3402(3) 0.7156(3) 0.0239(11) Uani 1 1 d . . .
B9 B 1.2358(4) 0.4006(3) 0.6905(3) 0.0252(11) Uani 1 1 d . . .
B10 B 1.3146(3) 0.3340(4) 0.7318(3) 0.0262(11) Uani 1 1 d . . .
B11 B 1.2624(3) 0.2349(4) 0.7829(3) 0.0244(11) Uani 1 1 d . . .
B12 B 1.2062(3) 0.3292(3) 0.7780(3) 0.0225(10) Uani 1 1 d . . .
Ir2 Ir 0.544350(11) 0.242899(11) 0.350152(9) 0.01951(4) Uani 1 1 d . . .
H300 H 0.621(4) 0.296(4) 0.343(3) 0.029(14) Uiso 1 1 d . . .
H400 H 0.592(4) 0.155(4) 0.358(3) 0.044(18) Uiso 1 1 d . . .
P3 P 0.61184(8) 0.26335(8) 0.23398(6) 0.0220(2) Uani 1 1 d . . .
P4 P 0.55467(7) 0.20576(7) 0.46803(6) 0.0198(2) Uani 1 1 d . . .
I107 I 0.440576(19) 0.380330(19) 0.343303(17) 0.02482(7) Uani 1 1 d . . .
I108 I 0.393423(19) 0.150589(19) 0.359681(16) 0.02288(6) Uani 1 1 d . . .
I109 I 0.12878(2) 0.11449(2) 0.36396(2) 0.03965(9) Uani 1 1 d . . .
I110 I 0.01785(2) 0.34105(2) 0.35115(2) 0.03504(8) Uani 1 1 d . . .
I111 I 0.21337(2) 0.50706(2) 0.340975(18) 0.03092(8) Uani 1 1 d . . .
I112 I 0.20334(2) 0.26614(2) 0.466955(16) 0.02944(7) Uani 1 1 d . . .
C101 C 0.2713(3) 0.3512(3) 0.1832(3) 0.0287(11) Uani 1 1 d . . .
H101 H 0.2833 0.3697 0.1243 0.034 Uiso 1 1 calc R . .
B102 B 0.3106(4) 0.4179(4) 0.2185(3) 0.0279(11) Uani 1 1 d . . .
H102 H 0.3479 0.4782 0.1876 0.034 Uiso 1 1 calc R . .
B103 B 0.3561(4) 0.3208(4) 0.2236(3) 0.0250(11) Uani 1 1 d . . .
H103 H 0.4239 0.3176 0.1957 0.030 Uiso 1 1 calc R . .
B104 B 0.2746(4) 0.2472(4) 0.2298(3) 0.0274(11) Uani 1 1 d . . .
H104 H 0.2884 0.1959 0.2063 0.033 Uiso 1 1 calc R . .
B105 B 0.1760(4) 0.2997(4) 0.2280(3) 0.0296(12) Uani 1 1 d . . .
H105 H 0.1245 0.2826 0.2032 0.036 Uiso 1 1 calc R . .
B106 B 0.1973(4) 0.4055(4) 0.2211(3) 0.0282(12) Uani 1 1 d . . .
H106 H 0.1599 0.4577 0.1919 0.034 Uiso 1 1 calc R . .
B107 B 0.3334(3) 0.3519(3) 0.2997(3) 0.0240(11) Uani 1 1 d . . .
B108 B 0.3114(3) 0.2470(3) 0.3066(3) 0.0231(10) Uani 1 1 d . . .
B109 B 0.1981(4) 0.2327(4) 0.3097(3) 0.0279(12) Uani 1 1 d . . .
B110 B 0.1510(4) 0.3326(4) 0.3044(3) 0.0275(11) Uani 1 1 d . . .
B111 B 0.2347(4) 0.4050(4) 0.2990(3) 0.0257(11) Uani 1 1 d . . .
B112 B 0.2352(3) 0.2981(3) 0.3540(3) 0.0230(10) Uani 1 1 d . . .
C38 C 0.7303(3) 0.2731(3) 0.2260(3) 0.0268(10) Uani 1 1 d . . .
C39 C 0.7706(3) 0.2296(4) 0.2821(3) 0.0322(11) Uani 1 1 d . . .
H39 H 0.7368 0.1953 0.3253 0.039 Uiso 1 1 calc R . .
C40 C 0.8602(3) 0.2368(4) 0.2743(3) 0.0409(14) Uani 1 1 d . . .
H40 H 0.8877 0.2076 0.3123 0.049 Uiso 1 1 calc R . .
C41 C 0.9097(4) 0.2869(5) 0.2109(3) 0.0450(15) Uani 1 1 d . . .
H41 H 0.9709 0.2914 0.2055 0.054 Uiso 1 1 calc R . .
C42 C 0.8706(4) 0.3291(4) 0.1567(3) 0.0376(13) Uani 1 1 d . . .
H42 H 0.9046 0.3639 0.1138 0.045 Uiso 1 1 calc R . .
C43 C 0.7810(3) 0.3221(4) 0.1632(3) 0.0328(11) Uani 1 1 d . . .
H43 H 0.7546 0.3510 0.1245 0.039 Uiso 1 1 calc R . .
C44 C 0.5996(3) 0.1762(3) 0.2014(2) 0.0270(10) Uani 1 1 d . . .
C45 C 0.6689(4) 0.1285(3) 0.1867(3) 0.0308(11) Uani 1 1 d . . .
H45 H 0.7246 0.1407 0.1935 0.037 Uiso 1 1 calc R . .
C46 C 0.6569(4) 0.0626(4) 0.1618(3) 0.0404(13) Uani 1 1 d . . .
H46 H 0.7045 0.0303 0.1517 0.048 Uiso 1 1 calc R . .
C47 C 0.5757(4) 0.0441(4) 0.1516(3) 0.0408(13) Uani 1 1 d . . .
H47 H 0.5676 -0.0010 0.1351 0.049 Uiso 1 1 calc R . .
C48 C 0.5067(4) 0.0918(4) 0.1656(3) 0.0382(13) Uani 1 1 d . . .
H48 H 0.4513 0.0799 0.1580 0.046 Uiso 1 1 calc R . .
C49 C 0.5181(3) 0.1577(3) 0.1909(3) 0.0278(10) Uani 1 1 d . . .
H49 H 0.4703 0.1898 0.2009 0.033 Uiso 1 1 calc R . .
C50 C 0.5954(3) 0.3530(3) 0.1598(2) 0.0250(10) Uani 1 1 d . . .
C51 C 0.5862(3) 0.3466(3) 0.0946(3) 0.0292(10) Uani 1 1 d . . .
H51 H 0.5831 0.2931 0.0893 0.035 Uiso 1 1 calc R . .
C52 C 0.5818(4) 0.4177(4) 0.0379(3) 0.0342(12) Uani 1 1 d . . .
H52 H 0.5753 0.4127 -0.0060 0.041 Uiso 1 1 calc R . .
C53 C 0.5867(4) 0.4950(4) 0.0449(3) 0.0356(12) Uani 1 1 d . . .
H53 H 0.5833 0.5433 0.0059 0.043 Uiso 1 1 calc R . .
C54 C 0.5965(4) 0.5034(4) 0.1081(3) 0.0390(13) Uani 1 1 d . . .
H54 H 0.6005 0.5574 0.1122 0.047 Uiso 1 1 calc R . .
C55 C 0.6004(3) 0.4324(4) 0.1664(3) 0.0313(11) Uani 1 1 d . . .
H55 H 0.6064 0.4381 0.2101 0.038 Uiso 1 1 calc R . .
C56 C 0.4776(3) 0.1297(3) 0.5362(2) 0.0206(9) Uani 1 1 d . . .
C57 C 0.3899(3) 0.1446(3) 0.5370(2) 0.0225(9) Uani 1 1 d . . .
H57 H 0.3736 0.1904 0.5011 0.027 Uiso 1 1 calc R . .
C58 C 0.3259(3) 0.0940(3) 0.5892(3) 0.0282(10) Uani 1 1 d . . .
H58 H 0.2665 0.1040 0.5879 0.034 Uiso 1 1 calc R . .
C59 C 0.3491(3) 0.0286(3) 0.6431(3) 0.0281(10) Uani 1 1 d . . .
H59 H 0.3057 -0.0058 0.6795 0.034 Uiso 1 1 calc R . .
C60 C 0.4362(3) 0.0136(3) 0.6436(3) 0.0263(10) Uani 1 1 d . . .
H60 H 0.4521 -0.0311 0.6806 0.032 Uiso 1 1 calc R . .
C61 C 0.5002(3) 0.0633(3) 0.5906(2) 0.0243(9) Uani 1 1 d . . .
H61 H 0.5595 0.0521 0.5913 0.029 Uiso 1 1 calc R . .
C62 C 0.5581(3) 0.2876(3) 0.5077(3) 0.0227(9) Uani 1 1 d . . .
C63 C 0.5724(3) 0.3703(3) 0.4670(3) 0.0271(10) Uani 1 1 d . . .
H63 H 0.5754 0.3862 0.4176 0.033 Uiso 1 1 calc R . .
C64 C 0.5827(3) 0.4311(3) 0.4983(3) 0.0324(11) Uani 1 1 d . . .
H64 H 0.5922 0.4880 0.4698 0.039 Uiso 1 1 calc R . .
C65 C 0.5790(3) 0.4093(4) 0.5694(3) 0.0354(12) Uani 1 1 d . . .
H65 H 0.5855 0.4507 0.5904 0.042 Uiso 1 1 calc R . .
C66 C 0.5659(3) 0.3261(4) 0.6104(3) 0.0343(12) Uani 1 1 d . . .
H66 H 0.5647 0.3104 0.6597 0.041 Uiso 1 1 calc R . .
C67 C 0.5545(3) 0.2656(3) 0.5804(3) 0.0296(10) Uani 1 1 d . . .
H67 H 0.5443 0.2089 0.6092 0.036 Uiso 1 1 calc R . .
C68 C 0.6608(3) 0.1614(3) 0.4768(2) 0.0215(9) Uani 1 1 d . . .
C69 C 0.7291(3) 0.2098(3) 0.4807(3) 0.0287(10) Uani 1 1 d . . .
H69 H 0.7196 0.2651 0.4814 0.034 Uiso 1 1 calc R . .
C70 C 0.8113(3) 0.1777(4) 0.4837(3) 0.0341(12) Uani 1 1 d . . .
H70 H 0.8577 0.2115 0.4855 0.041 Uiso 1 1 calc R . .
C71 C 0.8253(3) 0.0973(4) 0.4839(3) 0.0340(12) Uani 1 1 d . . .
H71 H 0.8811 0.0755 0.4862 0.041 Uiso 1 1 calc R . .
C72 C 0.7582(4) 0.0485(4) 0.4808(3) 0.0359(12) Uani 1 1 d . . .
H72 H 0.7677 -0.0075 0.4824 0.043 Uiso 1 1 calc R . .
C73 C 0.6765(3) 0.0804(3) 0.4755(3) 0.0266(10) Uani 1 1 d . . .
H73 H 0.6315 0.0471 0.4709 0.032 Uiso 1 1 calc R . .
C80 C 0.2979(11) 0.2662(13) 0.0151(9) 0.073(5) Uani 0.50 1 d P . .
H80A H 0.2949 0.2104 0.0098 0.087 Uiso 0.50 1 calc PR . .
H80B H 0.3094 0.3075 -0.0330 0.087 Uiso 0.50 1 calc PR . .
Cl1 Cl 0.3831(3) 0.2703(3) 0.05204(19) 0.0646(10) Uani 0.50 1 d P . .
Cl2 Cl 0.1976(3) 0.2836(4) 0.0569(2) 0.0763(13) Uani 0.50 1 d P . .
C90 C 0.109(2) 0.1735(9) 0.0307(9) 0.106(8) Uani 0.50 1 d PD . .
H90A H 0.1631 0.1897 -0.0052 0.128 Uiso 0.50 1 calc PR B .
H90B H 0.0595 0.1846 0.0059 0.128 Uiso 0.50 1 calc PR . .
Cl3 Cl 0.1081(7) 0.0656(4) 0.0791(4) 0.147(4) Uani 0.50 1 d PD A .
Cl4 Cl 0.1023(5) 0.2321(6) 0.0866(5) 0.143(3) Uani 0.50 1 d PD . .
C100 C 0.2839(12) 0.016(2) 0.1153(12) 0.068(8) Uiso 0.25 1 d PD A 1
H10A H 0.2760 -0.0430 0.1458 0.081 Uiso 0.25 1 calc PR A 1
H10B H 0.2997 0.0486 0.1441 0.081 Uiso 0.25 1 calc PR A 1
Cl5 Cl 0.3697(6) 0.0237(6) 0.0485(5) 0.069(2) Uiso 0.25 1 d PD A 1
Cl6 Cl 0.1893(7) 0.0473(6) 0.0946(4) 0.083(3) Uani 0.25 1 d PD A 1
C110 C 0.3257(10) 0.0222(9) 0.0741(9) 0.018(3) Uiso 0.25 1 d PD B 2
H11A H 0.3150 -0.0177 0.1227 0.021 Uiso 0.25 1 calc PR B 2
H11B H 0.2801 0.0127 0.0497 0.021 Uiso 0.25 1 calc PR B 2
Cl7 Cl 0.3265(8) 0.1312(9) 0.0752(7) 0.116(5) Uani 0.25 1 d PD B 2
Cl8 Cl 0.4236(7) 0.0107(7) 0.0306(5) 0.081(3) Uiso 0.25 1 d PD B 2

loop_
_atom_site_aniso_label
_atom_site_aniso_U_11
_atom_site_aniso_U_22
_atom_site_aniso_U_33
_atom_site_aniso_U_23
_atom_site_aniso_U_13
_atom_site_aniso_U_12
Ir1 0.02046(8) 0.02061(9) 0.01917(9) -0.00581(7) -0.00530(6) 0.00082(6)
P1 0.0244(6) 0.0221(6) 0.0210(6) -0.0066(5) -0.0065(4) -0.0002(5)
P2 0.0235(6) 0.0240(6) 0.0202(6) -0.0068(5) -0.0060(4) 0.0033(5)
I7 0.02299(14) 0.02242(15) 0.02573(15) -0.00239(12) -0.00488(11) 0.00260(11)
I8 0.02113(14) 0.01996(15) 0.03005(16) -0.00467(12) -0.00646(11) 0.00243(11)
I9 0.03175(16) 0.02283(16) 0.03764(18) -0.00807(14) -0.00307(14) -0.00010(13)
I10 0.02465(16) 0.0451(2) 0.0479(2) -0.02710(17) -0.00949(14) 0.00056(14)
I11 0.03900(18) 0.03297(19) 0.02963(17) -0.00814(14) -0.01373(14) 0.01311(14)
I12 0.03195(17) 0.0383(2) 0.03041(17) -0.01758(15) -0.00601(13) 0.00825(14)
C2 0.029(2) 0.025(2) 0.026(2) -0.0095(19) -0.0090(19) 0.0019(19)
C3 0.044(3) 0.029(3) 0.031(3) -0.012(2) -0.013(2) 0.005(2)
C4 0.065(4) 0.032(3) 0.044(3) -0.016(3) -0.028(3) 0.016(3)
C5 0.045(3) 0.039(3) 0.053(4) -0.027(3) -0.016(3) 0.011(3)
C6 0.043(3) 0.034(3) 0.036(3) -0.018(2) -0.001(2) -0.001(2)
C7 0.032(3) 0.027(3) 0.032(3) -0.010(2) -0.005(2) 0.001(2)
C8 0.029(2) 0.020(2) 0.020(2) -0.0073(18) -0.0068(18) 0.0010(18)
C9 0.027(2) 0.029(3) 0.030(3) -0.010(2) -0.0079(19) 0.001(2)
C10 0.033(3) 0.029(3) 0.024(2) -0.006(2) -0.001(2) -0.001(2)
C11 0.039(3) 0.023(3) 0.024(2) -0.0035(19) -0.011(2) 0.004(2)
C12 0.032(3) 0.029(3) 0.030(3) -0.010(2) -0.011(2) 0.008(2)
C13 0.024(2) 0.031(3) 0.027(2) -0.012(2) -0.0070(19) 0.0029(19)
C14 0.031(2) 0.024(2) 0.024(2) -0.0030(19) -0.0088(19) -0.0053(19)
C15 0.038(3) 0.034(3) 0.052(4) -0.016(3) -0.021(3) -0.002(2)
C16 0.050(4) 0.034(3) 0.059(4) -0.016(3) -0.027(3) -0.007(3)
C17 0.036(3) 0.045(4) 0.046(3) 0.003(3) -0.018(3) -0.018(3)
C18 0.031(3) 0.067(5) 0.034(3) -0.010(3) -0.001(2) -0.010(3)
C19 0.031(3) 0.049(4) 0.033(3) -0.012(3) -0.003(2) -0.010(2)
C20 0.024(2) 0.028(3) 0.022(2) -0.0102(19) -0.0046(18) 0.0000(19)
C21 0.028(2) 0.034(3) 0.032(3) -0.008(2) -0.008(2) 0.002(2)
C22 0.033(3) 0.046(4) 0.043(3) -0.008(3) -0.015(2) 0.010(3)
C23 0.024(3) 0.062(5) 0.062(4) -0.010(3) -0.007(3) -0.005(3)
C24 0.034(3) 0.062(5) 0.053(4) -0.001(3) -0.001(3) -0.010(3)
C25 0.034(3) 0.041(3) 0.032(3) -0.002(2) -0.005(2) 0.000(2)
C26 0.029(2) 0.023(2) 0.026(2) -0.0090(19) -0.0091(19) 0.0076(19)
C27 0.032(3) 0.035(3) 0.028(3) -0.012(2) 0.000(2) 0.001(2)
C28 0.042(3) 0.038(3) 0.029(3) -0.013(2) -0.004(2) 0.009(2)
C29 0.045(3) 0.038(3) 0.042(3) -0.024(3) -0.008(3) 0.001(3)
C30 0.029(3) 0.060(4) 0.055(4) -0.036(3) -0.004(3) -0.007(3)
C31 0.025(2) 0.047(3) 0.042(3) -0.025(3) -0.001(2) -0.002(2)
C32 0.032(3) 0.032(3) 0.023(2) -0.009(2) -0.0067(19) 0.008(2)
C33 0.035(3) 0.030(3) 0.029(3) -0.004(2) -0.008(2) -0.001(2)
C34 0.052(4) 0.031(3) 0.038(3) -0.002(2) -0.012(3) 0.009(3)
C35 0.129(8) 0.037(4) 0.053(4) -0.006(3) -0.053(5) 0.026(4)
C36 0.160(9) 0.043(4) 0.056(5) -0.016(4) -0.070(6) 0.023(5)
C37 0.111(6) 0.032(3) 0.045(4) -0.012(3) -0.046(4) 0.027(4)
C1 0.024(2) 0.028(3) 0.026(2) -0.011(2) -0.0031(18) 0.0003(19)
B2 0.025(3) 0.022(3) 0.022(3) -0.004(2) -0.005(2) 0.003(2)
B3 0.025(3) 0.025(3) 0.030(3) -0.007(2) -0.010(2) 0.003(2)
B4 0.023(3) 0.027(3) 0.030(3) -0.011(2) -0.005(2) 0.002(2)
B5 0.023(3) 0.024(3) 0.029(3) -0.006(2) -0.002(2) 0.001(2)
B6 0.027(3) 0.022(3) 0.027(3) -0.010(2) -0.002(2) 0.004(2)
B7 0.021(2) 0.024(3) 0.027(3) -0.007(2) -0.009(2) 0.005(2)
B8 0.019(2) 0.021(3) 0.032(3) -0.007(2) -0.009(2) 0.0020(19)
B9 0.025(3) 0.020(3) 0.031(3) -0.009(2) -0.006(2) 0.003(2)
B10 0.021(2) 0.028(3) 0.029(3) -0.009(2) -0.004(2) 0.002(2)
B11 0.021(2) 0.028(3) 0.025(3) -0.008(2) -0.008(2) 0.007(2)
B12 0.022(2) 0.021(3) 0.026(3) -0.011(2) -0.004(2) 0.004(2)
Ir2 0.02022(8) 0.02011(9) 0.01826(9) -0.00603(7) -0.00430(6) 0.00176(6)
P3 0.0239(6) 0.0225(6) 0.0198(6) -0.0077(5) -0.0034(4) 0.0021(5)
P4 0.0217(5) 0.0197(6) 0.0179(5) -0.0055(4) -0.0047(4) 0.0024(4)
I107 0.02363(14) 0.02196(15) 0.03266(16) -0.01161(12) -0.01000(12) 0.00345(11)
I108 0.02301(14) 0.01934(14) 0.02693(15) -0.00720(12) -0.00707(11) 0.00259(11)
I109 0.03482(18) 0.03110(19) 0.0535(2) -0.01448(16) -0.00776(16) -0.00593(14)
I110 0.02298(15) 0.0449(2) 0.0421(2) -0.01969(16) -0.00874(14) 0.00712(14)
I111 0.03501(17) 0.02605(17) 0.03597(18) -0.01421(14) -0.01057(14) 0.00930(13)
I112 0.02850(16) 0.03701(19) 0.02181(15) -0.00759(13) -0.00649(12) 0.00716(13)
C101 0.031(2) 0.035(3) 0.025(2) -0.013(2) -0.010(2) 0.010(2)
B102 0.031(3) 0.025(3) 0.028(3) -0.007(2) -0.008(2) 0.007(2)
B103 0.028(3) 0.026(3) 0.021(3) -0.006(2) -0.006(2) 0.005(2)
B104 0.029(3) 0.027(3) 0.031(3) -0.012(2) -0.014(2) 0.003(2)
B105 0.029(3) 0.035(3) 0.031(3) -0.015(2) -0.012(2) 0.005(2)
B106 0.030(3) 0.030(3) 0.028(3) -0.011(2) -0.011(2) 0.007(2)
B107 0.025(2) 0.021(3) 0.028(3) -0.008(2) -0.009(2) 0.004(2)
B108 0.026(3) 0.018(3) 0.026(3) -0.006(2) -0.008(2) 0.004(2)
B109 0.028(3) 0.032(3) 0.031(3) -0.017(2) -0.012(2) 0.006(2)
B110 0.027(3) 0.032(3) 0.029(3) -0.016(2) -0.010(2) 0.006(2)
B111 0.026(3) 0.024(3) 0.028(3) -0.008(2) -0.009(2) 0.006(2)
B112 0.028(3) 0.021(3) 0.020(2) -0.005(2) -0.007(2) 0.002(2)
C38 0.026(2) 0.034(3) 0.023(2) -0.013(2) -0.0047(19) 0.005(2)
C39 0.026(2) 0.042(3) 0.028(3) -0.012(2) -0.003(2) 0.002(2)
C40 0.026(3) 0.064(4) 0.039(3) -0.023(3) -0.012(2) 0.008(3)
C41 0.028(3) 0.070(5) 0.044(3) -0.028(3) -0.006(2) 0.000(3)
C42 0.032(3) 0.047(4) 0.036(3) -0.018(3) -0.002(2) -0.008(2)
C43 0.030(3) 0.033(3) 0.034(3) -0.010(2) -0.003(2) -0.003(2)
C44 0.038(3) 0.025(3) 0.017(2) -0.0066(18) -0.0033(19) 0.003(2)
C45 0.038(3) 0.027(3) 0.027(3) -0.008(2) -0.005(2) 0.007(2)
C46 0.057(4) 0.029(3) 0.036(3) -0.015(2) -0.004(3) 0.007(3)
C47 0.060(4) 0.028(3) 0.034(3) -0.012(2) -0.005(3) 0.001(3)
C48 0.047(3) 0.034(3) 0.035(3) -0.014(2) -0.004(2) -0.008(2)
C49 0.035(3) 0.026(3) 0.024(2) -0.011(2) -0.005(2) 0.004(2)
C50 0.024(2) 0.030(3) 0.019(2) -0.0075(19) -0.0016(17) 0.0017(19)
C51 0.032(3) 0.031(3) 0.026(2) -0.012(2) -0.005(2) 0.006(2)
C52 0.035(3) 0.041(3) 0.024(3) -0.007(2) -0.007(2) 0.005(2)
C53 0.037(3) 0.036(3) 0.028(3) -0.001(2) -0.008(2) 0.004(2)
C54 0.048(3) 0.028(3) 0.037(3) -0.009(2) -0.003(3) 0.005(2)
C55 0.036(3) 0.034(3) 0.025(2) -0.012(2) -0.004(2) 0.002(2)
C56 0.026(2) 0.018(2) 0.018(2) -0.0065(17) -0.0041(17) 0.0000(17)
C57 0.028(2) 0.022(2) 0.019(2) -0.0079(18) -0.0061(17) 0.0029(18)
C58 0.027(2) 0.027(3) 0.032(3) -0.013(2) -0.004(2) 0.002(2)
C59 0.029(2) 0.026(3) 0.025(2) -0.0054(19) 0.0026(19) -0.002(2)
C60 0.035(3) 0.018(2) 0.022(2) -0.0022(18) -0.0057(19) 0.0044(19)
C61 0.024(2) 0.025(2) 0.022(2) -0.0053(19) -0.0049(18) 0.0036(18)
C62 0.019(2) 0.026(2) 0.026(2) -0.0132(19) -0.0060(17) 0.0032(18)
C63 0.026(2) 0.024(2) 0.034(3) -0.010(2) -0.011(2) 0.0035(19)
C64 0.033(3) 0.022(3) 0.043(3) -0.011(2) -0.009(2) 0.001(2)
C65 0.032(3) 0.036(3) 0.045(3) -0.022(3) -0.007(2) 0.003(2)
C66 0.033(3) 0.044(3) 0.031(3) -0.021(2) -0.005(2) 0.005(2)
C67 0.035(3) 0.027(3) 0.027(3) -0.010(2) -0.002(2) 0.001(2)
C68 0.022(2) 0.025(2) 0.018(2) -0.0062(17) -0.0033(17) 0.0037(18)
C69 0.025(2) 0.030(3) 0.035(3) -0.014(2) -0.008(2) 0.002(2)
C70 0.026(2) 0.042(3) 0.036(3) -0.013(2) -0.007(2) 0.000(2)
C71 0.023(2) 0.043(3) 0.040(3) -0.017(3) -0.010(2) 0.013(2)
C72 0.037(3) 0.033(3) 0.040(3) -0.016(2) -0.008(2) 0.014(2)
C73 0.026(2) 0.027(3) 0.028(2) -0.011(2) -0.0057(19) 0.0028(19)
C80 0.068(10) 0.092(14) 0.048(9) -0.013(9) -0.004(8) 0.002(9)
Cl1 0.061(2) 0.092(3) 0.0432(18) -0.0279(19) -0.0072(16) 0.023(2)
Cl2 0.067(2) 0.127(4) 0.049(2) -0.045(2) -0.0193(18) 0.015(3)
C90 0.18(2) 0.058(12) 0.063(12) -0.006(9) 0.004(13) 0.024(14)
Cl3 0.171(8) 0.075(4) 0.137(6) -0.007(4) 0.064(6) 0.002(5)
Cl4 0.142(6) 0.189(8) 0.147(7) -0.125(7) -0.023(5) -0.001(6)
Cl6 0.121(8) 0.063(5) 0.054(5) -0.028(4) 0.030(5) -0.050(6)
Cl7 0.098(8) 0.180(14) 0.120(9) -0.094(10) -0.069(7) 0.068(9)

loop_
_atom_type_symbol
_atom_type_description
_atom_type_scat_dispersion_real
_atom_type_scat_dispersion_imag
_atom_type_scat_source
C C 0.0033 0.0016 'International Tables Vol C Tables 4.2.6.8 and 6.1.1.4'
H H 0.0000 0.0000 'International Tables Vol C Tables 4.2.6.8 and 6.1.1.4'
P P 0.1023 0.0942 'International Tables Vol C Tables 4.2.6.8 and 6.1.1.4'
B B 0.0013 0.0007 'International Tables Vol C Tables 4.2.6.8 and 6.1.1.4'
Ir Ir -1.4442 7.9887 'International Tables Vol C Tables 4.2.6.8 and 6.1.1.4'
I I -0.4742 1.8119 'International Tables Vol C Tables 4.2.6.8 and 6.1.1.4'
Cl Cl 0.1484 0.1585 'International Tables Vol C Tables 4.2.6.8 and 6.1.1.4'

loop_
_geom_angle_atom_site_label_1
_geom_angle_atom_site_label_2
_geom_angle_atom_site_label_3
_geom_angle
_geom_angle_site_symmetry_1
_geom_angle_site_symmetry_3
_geom_angle_publ_flag
P1 Ir1 P2 151.63(4) . . ?
P1 Ir1 I8 98.45(3) . . ?
P2 Ir1 I8 102.78(3) . . ?
P1 Ir1 I7 106.25(3) . . ?
P2 Ir1 I7 92.80(3) . . ?
I8 Ir1 I7 89.037(10) . . ?
P1 Ir1 H100 79(2) . . ?
P2 Ir1 H100 81(2) . . ?
I8 Ir1 H100 175(2) . . ?
I7 Ir1 H100 88(2) . . ?
P1 Ir1 H200 76.0(18) . . ?
P2 Ir1 H200 87.9(18) . . ?
I8 Ir1 H200 83.3(19) . . ?
I7 Ir1 H200 172.3(19) . . ?
H100 Ir1 H200 99(3) . . ?
C8 P1 C2 104.1(2) . . ?
C8 P1 C14 101.6(2) . . ?
C2 P1 C14 101.5(2) . . ?
C8 P1 Ir1 116.19(15) . . ?
C2 P1 Ir1 120.41(15) . . ?
C14 P1 Ir1 110.56(17) . . ?
C26 P2 C32 102.9(2) . . ?
C26 P2 C20 101.5(2) . . ?
C32 P2 C20 104.2(2) . . ?
C26 P2 Ir1 124.39(17) . . ?
C32 P2 Ir1 113.67(17) . . ?
C20 P2 Ir1 107.88(15) . . ?
B7 I7 Ir1 102.37(13) . . ?
B8 I8 Ir1 101.61(15) . . ?
C7 C2 C3 119.2(5) . . ?
C7 C2 P1 123.8(4) . . ?
C3 C2 P1 117.0(4) . . ?
C4 C3 C2 119.5(5) . . ?
C4 C3 H3 120.3 . . ?
C2 C3 H3 120.3 . . ?
C5 C4 C3 121.6(6) . . ?
C5 C4 H4 119.2 . . ?
C3 C4 H4 119.2 . . ?
C4 C5 C6 119.5(5) . . ?
C4 C5 H5 120.2 . . ?
C6 C5 H5 120.2 . . ?
C5 C6 C7 119.8(5) . . ?
C5 C6 H6 120.1 . . ?
C7 C6 H6 120.1 . . ?
C2 C7 C6 120.4(5) . . ?
C2 C7 H7 119.8 . . ?
C6 C7 H7 119.8 . . ?
C9 C8 C13 118.3(4) . . ?
C9 C8 P1 120.1(4) . . ?
C13 C8 P1 121.6(4) . . ?
C10 C9 C8 120.9(5) . . ?
C10 C9 H9 119.5 . . ?
C8 C9 H9 119.5 . . ?
C9 C10 C11 120.1(5) . . ?
C9 C10 H10 120.0 . . ?
C11 C10 H10 120.0 . . ?
C12 C11 C10 119.9(5) . . ?
C12 C11 H11 120.1 . . ?
C10 C11 H11 120.1 . . ?
C11 C12 C13 120.7(5) . . ?
C11 C12 H12 119.6 . . ?
C13 C12 H12 119.6 . . ?
C12 C13 C8 120.1(5) . . ?
C12 C13 H13 120.0 . . ?
C8 C13 H13 120.0 . . ?
C19 C14 C15 118.8(5) . . ?
C19 C14 P1 120.9(4) . . ?
C15 C14 P1 120.2(4) . . ?
C16 C15 C14 120.0(6) . . ?
C16 C15 H15 120.0 . . ?
C14 C15 H15 120.0 . . ?
C17 C16 C15 120.4(6) . . ?
C17 C16 H16 119.8 . . ?
C15 C16 H16 119.8 . . ?
C16 C17 C18 120.9(5) . . ?
C16 C17 H17 119.6 . . ?
C18 C17 H17 119.6 . . ?
C17 C18 C19 119.7(6) . . ?
C17 C18 H18 120.1 . . ?
C19 C18 H18 120.1 . . ?
C14 C19 C18 120.2(6) . . ?
C14 C19 H19 119.9 . . ?
C18 C19 H19 119.9 . . ?
C25 C20 C21 119.9(5) . . ?
C25 C20 P2 123.3(4) . . ?
C21 C20 P2 116.8(4) . . ?
C20 C21 C22 119.7(5) . . ?
C20 C21 H21 120.2 . . ?
C22 C21 H21 120.2 . . ?
C23 C22 C21 120.0(6) . . ?
C23 C22 H22 120.0 . . ?
C21 C22 H22 120.0 . . ?
C22 C23 C24 120.8(6) . . ?
C22 C23 H23 119.6 . . ?
C24 C23 H23 119.6 . . ?
C23 C24 C25 120.3(6) . . ?
C23 C24 H24 119.8 . . ?
C25 C24 H24 119.8 . . ?
C20 C25 C24 119.3(5) . . ?
C20 C25 H25 120.4 . . ?
C24 C25 H25 120.4 . . ?
C27 C26 C31 118.4(5) . . ?
C27 C26 P2 123.3(4) . . ?
C31 C26 P2 118.2(4) . . ?
C26 C27 C28 121.0(5) . . ?
C26 C27 H27 119.5 . . ?
C28 C27 H27 119.5 . . ?
C29 C28 C27 120.7(5) . . ?
C29 C28 H28 119.7 . . ?
C27 C28 H28 119.7 . . ?
C28 C29 C30 118.3(5) . . ?
C28 C29 H29 120.9 . . ?
C30 C29 H29 120.9 . . ?
C31 C30 C29 121.4(5) . . ?
C31 C30 H30 119.3 . . ?
C29 C30 H30 119.3 . . ?
C30 C31 C26 120.2(5) . . ?
C30 C31 H31 119.9 . . ?
C26 C31 H31 119.9 . . ?
C37 C32 C33 118.4(5) . . ?
C37 C32 P2 122.1(4) . . ?
C33 C32 P2 119.5(4) . . ?
C32 C33 C34 121.0(5) . . ?
C32 C33 H33 119.5 . . ?
C34 C33 H33 119.5 . . ?
C35 C34 C33 120.4(6) . . ?
C35 C34 H34 119.8 . . ?
C33 C34 H34 119.8 . . ?
C34 C35 C36 119.5(6) . . ?
C34 C35 H35 120.3 . . ?
C36 C35 H35 120.3 . . ?
C35 C36 C37 119.8(7) . . ?
C35 C36 H36 120.1 . . ?
C37 C36 H36 120.1 . . ?
C32 C37 C36 120.9(6) . . ?
C32 C37 H37 119.5 . . ?
C36 C37 H37 119.5 . . ?
B3 C1 B5 115.8(4) . . ?
B3 C1 B4 63.5(3) . . ?
B5 C1 B4 63.0(3) . . ?
B3 C1 B6 115.4(4) . . ?
B5 C1 B6 62.8(3) . . ?
B4 C1 B6 115.3(4) . . ?
B3 C1 B2 63.3(3) . . ?
B5 C1 B2 115.6(4) . . ?
B4 C1 B2 116.2(4) . . ?
B6 C1 B2 62.9(3) . . ?
B3 C1 H1 116.9 . . ?
B5 C1 H1 117.2 . . ?
B4 C1 H1 116.9 . . ?
B6 C1 H1 117.6 . . ?
B2 C1 H1 116.9 . . ?
C1 B2 B3 57.6(3) . . ?
C1 B2 B6 58.5(3) . . ?
B3 B2 B6 107.1(4) . . ?
C1 B2 B7 102.9(4) . . ?
B3 B2 B7 59.7(3) . . ?
B6 B2 B7 106.9(4) . . ?
C1 B2 B11 103.9(4) . . ?
B3 B2 B11 107.6(4) . . ?
B6 B2 B11 59.8(3) . . ?
B7 B2 B11 59.8(3) . . ?
C1 B2 H2 125.8 . . ?
B3 B2 H2 122.0 . . ?
B6 B2 H2 121.9 . . ?
B7 B2 H2 123.2 . . ?
B11 B2 H2 122.5 . . ?
C1 B3 B7 104.5(4) . . ?
C1 B3 B8 104.3(4) . . ?
B7 B3 B8 59.3(3) . . ?
C1 B3 B4 58.8(3) . . ?
B7 B3 B4 107.7(4) . . ?
B8 B3 B4 60.0(3) . . ?
C1 B3 B2 59.1(3) . . ?
B7 B3 B2 60.3(3) . . ?
B8 B3 B2 108.1(4) . . ?
B4 B3 B2 108.9(4) . . ?
C1 B3 H3A 124.9 . . ?
B7 B3 H3A 122.7 . . ?
B8 B3 H3A 122.8 . . ?
B4 B3 H3A 121.2 . . ?
B2 B3 H3A 120.8 . . ?
C1 B4 B5 58.3(3) . . ?
C1 B4 B8 103.4(4) . . ?
B5 B4 B8 107.7(4) . . ?
C1 B4 B3 57.8(3) . . ?
B5 B4 B3 107.2(4) . . ?
B8 B4 B3 59.9(3) . . ?
C1 B4 B9 104.8(4) . . ?
B5 B4 B9 60.7(3) . . ?
B8 B4 B9 59.9(3) . . ?
B3 B4 B9 108.1(4) . . ?
C1 B4 H4A 125.5 . . ?
B5 B4 H4A 121.6 . . ?
B8 B4 H4A 122.9 . . ?
B3 B4 H4A 121.9 . . ?
B9 B4 H4A 121.8 . . ?
C1 B5 B6 59.0(3) . . ?
C1 B5 B4 58.7(3) . . ?
B6 B5 B4 108.6(4) . . ?
C1 B5 B10 104.3(4) . . ?
B6 B5 B10 59.6(3) . . ?
B4 B5 B10 108.2(4) . . ?
C1 B5 B9 104.4(4) . . ?
B6 B5 B9 108.3(4) . . ?
B4 B5 B9 59.8(3) . . ?
B10 B5 B9 60.5(3) . . ?
C1 B5 H5A 125.0 . . ?
B6 B5 H5A 121.1 . . ?
B4 B5 H5A 121.2 . . ?
B10 B5 H5A 122.4 . . ?
B9 B5 H5A 122.3 . . ?
C1 B6 B10 104.1(4) . . ?
C1 B6 B5 58.1(3) . . ?
B10 B6 B5 60.3(3) . . ?
C1 B6 B11 104.3(4) . . ?
B10 B6 B11 60.4(3) . . ?
B5 B6 B11 108.5(4) . . ?
C1 B6 B2 58.6(3) . . ?
B10 B6 B2 108.6(4) . . ?
B5 B6 B2 108.1(4) . . ?
B11 B6 B2 60.2(3) . . ?
C1 B6 H6A 125.5 . . ?
B10 B6 H6A 122.2 . . ?
B5 B6 H6A 121.3 . . ?
B11 B6 H6A 122.1 . . ?
B2 B6 H6A 121.2 . . ?
B8 B7 B3 60.4(3) . . ?
B8 B7 B11 108.7(4) . . ?
B3 B7 B11 108.2(4) . . ?
B8 B7 B2 108.7(4) . . ?
B3 B7 B2 60.0(3) . . ?
B11 B7 B2 60.2(3) . . ?
B8 B7 B12 60.5(3) . . ?
B3 B7 B12 108.7(4) . . ?
B11 B7 B12 60.2(3) . . ?
B2 B7 B12 108.6(4) . . ?
B8 B7 I7 118.3(3) . . ?
B3 B7 I7 118.1(3) . . ?
B11 B7 I7 125.3(3) . . ?
B2 B7 I7 122.0(3) . . ?
B12 B7 I7 122.9(3) . . ?
B7 B8 B3 60.3(3) . . ?
B7 B8 B9 109.0(4) . . ?
B3 B8 B9 108.6(4) . . ?
B7 B8 B4 108.6(4) . . ?
B3 B8 B4 60.1(3) . . ?
B9 B8 B4 60.1(3) . . ?
B7 B8 B12 60.8(3) . . ?
B3 B8 B12 108.9(4) . . ?
B9 B8 B12 60.0(3) . . ?
B4 B8 B12 108.3(4) . . ?
B7 B8 I8 120.7(3) . . ?
B3 B8 I8 118.7(3) . . ?
B9 B8 I8 123.2(3) . . ?
B4 B8 I8 120.2(3) . . ?
B12 B8 I8 123.8(3) . . ?
B8 B9 B4 60.0(3) . . ?
B8 B9 B12 60.4(3) . . ?
B4 B9 B12 108.5(4) . . ?
B8 B9 B5 106.8(4) . . ?
B4 B9 B5 59.4(3) . . ?
B12 B9 B5 107.1(4) . . ?
B8 B9 B10 106.8(4) . . ?
B4 B9 B10 106.9(4) . . ?
B12 B9 B10 59.4(3) . . ?
B5 B9 B10 59.2(3) . . ?
B8 B9 I9 120.2(3) . . ?
B4 B9 I9 122.3(3) . . ?
B12 B9 I9 119.8(3) . . ?
B5 B9 I9 125.0(4) . . ?
B10 B9 I9 123.6(3) . . ?
B6 B10 B12 108.9(4) . . ?
B6 B10 B5 60.1(3) . . ?
B12 B10 B5 108.4(4) . . ?
B6 B10 B11 60.2(3) . . ?
B12 B10 B11 60.5(3) . . ?
B5 B10 B11 108.3(4) . . ?
B6 B10 B9 108.6(4) . . ?
B12 B10 B9 59.8(3) . . ?
B5 B10 B9 60.3(3) . . ?
B11 B10 B9 108.3(4) . . ?
B6 B10 I10 119.8(3) . . ?
B12 B10 I10 123.8(3) . . ?
B5 B10 I10 118.9(3) . . ?
B11 B10 I10 123.2(3) . . ?
B9 B10 I10 121.3(4) . . ?
B6 B11 B7 107.4(4) . . ?
B6 B11 B10 59.4(3) . . ?
B7 B11 B10 107.2(4) . . ?
B6 B11 B2 60.0(3) . . ?
B7 B11 B2 60.1(3) . . ?
B10 B11 B2 107.7(4) . . ?
B6 B11 B12 107.4(4) . . ?
B7 B11 B12 60.3(3) . . ?
B10 B11 B12 59.5(3) . . ?
B2 B11 B12 108.6(3) . . ?
B6 B11 I11 120.5(3) . . ?
B7 B11 I11 122.8(3) . . ?
B10 B11 I11 122.8(3) . . ?
B2 B11 I11 119.9(3) . . ?
B12 B11 I11 123.6(3) . . ?
B10 B12 B9 60.8(3) . . ?
B10 B12 B8 107.3(4) . . ?
B9 B12 B8 59.6(3) . . ?
B10 B12 B11 59.9(3) . . ?
B9 B12 B11 108.6(4) . . ?
B8 B12 B11 106.7(4) . . ?
B10 B12 B7 106.9(4) . . ?
B9 B12 B7 106.9(4) . . ?
B8 B12 B7 58.7(3) . . ?
B11 B12 B7 59.5(3) . . ?
B10 B12 I12 119.9(3) . . ?
B9 B12 I12 122.1(3) . . ?
B8 B12 I12 125.1(3) . . ?
B11 B12 I12 119.9(3) . . ?
B7 B12 I12 123.6(3) . . ?
P4 Ir2 P3 148.65(4) . . ?
P4 Ir2 I107 98.35(3) . . ?
P3 Ir2 I107 104.75(3) . . ?
P4 Ir2 I108 100.90(3) . . ?
P3 Ir2 I108 101.06(3) . . ?
I107 Ir2 I108 87.362(10) . . ?
P4 Ir2 H300 81(2) . . ?
P3 Ir2 H300 78(2) . . ?
I107 Ir2 H300 90(2) . . ?
I108 Ir2 H300 176(2) . . ?
P4 Ir2 H400 81(2) . . ?
P3 Ir2 H400 79(2) . . ?
I107 Ir2 H400 172(2) . . ?
I108 Ir2 H400 85(2) . . ?
H300 Ir2 H400 98(3) . . ?
C50 P3 C44 102.2(2) . . ?
C50 P3 C38 100.5(2) . . ?
C44 P3 C38 102.5(2) . . ?
C50 P3 Ir2 123.77(16) . . ?
C44 P3 Ir2 115.60(17) . . ?
C38 P3 Ir2 109.45(16) . . ?
C62 P4 C56 101.1(2) . . ?
C62 P4 C68 100.8(2) . . ?
C56 P4 C68 104.6(2) . . ?
C62 P4 Ir2 119.01(16) . . ?
C56 P4 Ir2 121.06(15) . . ?
C68 P4 Ir2 107.66(15) . . ?
B107 I107 Ir2 102.91(14) . . ?
B108 I108 Ir2 102.58(15) . . ?
B103 C101 B105 114.7(4) . . ?
B103 C101 B106 115.3(4) . . ?
B105 C101 B106 63.6(3) . . ?
B103 C101 B102 62.7(3) . . ?
B105 C101 B102 116.0(4) . . ?
B106 C101 B102 63.4(3) . . ?
B103 C101 B104 62.5(3) . . ?
B105 C101 B104 62.7(3) . . ?
B106 C101 B104 115.8(4) . . ?
B102 C101 B104 115.2(4) . . ?
B103 C101 H101 118.0 . . ?
B105 C101 H101 117.2 . . ?
B106 C101 H101 116.7 . . ?
B102 C101 H101 117.0 . . ?
B104 C101 H101 117.5 . . ?
C101 B102 B103 58.2(3) . . ?
C101 B102 B107 104.0(4) . . ?
B103 B102 B107 60.1(3) . . ?
C101 B102 B106 58.1(3) . . ?
B103 B102 B106 107.2(4) . . ?
B107 B102 B106 107.6(4) . . ?
C101 B102 B111 104.2(4) . . ?
B103 B102 B111 107.9(4) . . ?
B107 B102 B111 59.9(3) . . ?
B106 B102 B111 60.1(3) . . ?
C101 B102 H102 125.4 . . ?
B103 B102 H102 121.7 . . ?
B107 B102 H102 122.5 . . ?
B106 B102 H102 121.8 . . ?
B111 B102 H102 122.4 . . ?
C101 B103 B102 59.1(3) . . ?
C101 B103 B104 59.6(3) . . ?
B102 B103 B104 109.8(4) . . ?
C101 B103 B107 104.8(4) . . ?
B102 B103 B107 60.2(3) . . ?
B104 B103 B107 108.6(4) . . ?
C101 B103 B108 105.1(4) . . ?
B102 B103 B108 108.8(4) . . ?
B104 B103 B108 60.1(3) . . ?
B107 B103 B108 60.1(3) . . ?
C101 B103 H103 124.5 . . ?
B102 B103 H103 120.6 . . ?
B104 B103 H103 120.5 . . ?
B107 B103 H103 122.4 . . ?
B108 B103 H103 122.2 . . ?
C101 B104 B103 57.9(3) . . ?
C101 B104 B108 103.9(4) . . ?
B103 B104 B108 60.2(3) . . ?
C101 B104 B105 58.0(3) . . ?
B103 B104 B105 106.9(4) . . ?
B108 B104 B105 107.7(4) . . ?
C101 B104 B109 104.3(4) . . ?
B103 B104 B109 108.5(4) . . ?
B108 B104 B109 60.4(3) . . ?
B105 B104 B109 60.1(3) . . ?
C101 B104 H104 125.6 . . ?
B103 B104 H104 121.7 . . ?
B108 B104 H104 122.4 . . ?
B105 B104 H104 122.1 . . ?
B109 B104 H104 121.9 . . ?
C101 B105 B104 59.3(3) . . ?
C101 B105 B109 105.5(4) . . ?
B104 B105 B109 60.3(3) . . ?
C101 B105 B106 58.3(3) . . ?
B104 B105 B106 108.7(4) . . ?
B109 B105 B106 109.1(4) . . ?
C101 B105 B110 104.1(4) . . ?
B104 B105 B110 108.7(4) . . ?
B109 B105 B110 61.0(3) . . ?
B106 B105 B110 59.5(3) . . ?
C101 B105 H105 124.9 . . ?
B104 B105 H105 120.9 . . ?
B109 B105 H105 121.4 . . ?
B106 B105 H105 121.3 . . ?
B110 B105 H105 122.4 . . ?
C101 B106 B110 104.6(4) . . ?
C101 B106 B105 58.1(3) . . ?
B110 B106 B105 60.5(3) . . ?
C101 B106 B102 58.4(3) . . ?
B110 B106 B102 108.0(4) . . ?
B105 B106 B102 107.4(4) . . ?
C101 B106 B111 104.4(4) . . ?
B110 B106 B111 59.8(3) . . ?
B105 B106 B111 107.9(4) . . ?
B102 B106 B111 60.1(3) . . ?
C101 B106 H106 125.2 . . ?
B110 B106 H106 122.2 . . ?
B105 B106 H106 121.7 . . ?
B102 B106 H106 121.6 . . ?
B111 B106 H106 122.4 . . ?
B103 B107 B102 59.7(3) . . ?
B103 B107 B108 60.1(3) . . ?
B102 B107 B108 108.5(4) . . ?
B103 B107 B111 108.3(4) . . ?
B102 B107 B111 60.7(3) . . ?
B108 B107 B111 108.7(4) . . ?
B103 B107 B112 108.2(4) . . ?
B102 B107 B112 109.1(4) . . ?
B108 B107 B112 60.2(3) . . ?
B111 B107 B112 60.5(3) . . ?
B103 B107 I107 119.1(3) . . ?
B102 B107 I107 121.7(4) . . ?
B108 B107 I107 119.1(3) . . ?
B111 B107 I107 124.4(3) . . ?
B112 B107 I107 122.5(3) . . ?
B104 B108 B107 108.2(4) . . ?
B104 B108 B103 59.8(3) . . ?
B107 B108 B103 59.9(3) . . ?
B104 B108 B112 108.9(4) . . ?
B107 B108 B112 60.4(3) . . ?
B103 B108 B112 108.2(4) . . ?
B104 B108 B109 60.2(3) . . ?
B107 B108 B109 108.8(4) . . ?
B103 B108 B109 107.9(4) . . ?
B112 B108 B109 60.7(3) . . ?
B104 B108 I108 122.7(3) . . ?
B107 B108 I108 118.4(3) . . ?
B103 B108 I108 119.2(3) . . ?
B112 B108 I108 122.0(3) . . ?
B109 B108 I108 124.9(3) . . ?
B105 B109 B104 59.7(3) . . ?
B105 B109 B108 106.6(4) . . ?
B104 B109 B108 59.4(3) . . ?
B105 B109 B112 107.2(4) . . ?
B104 B109 B112 107.4(4) . . ?
B108 B109 B112 59.6(3) . . ?
B105 B109 B110 59.9(3) . . ?
B104 B109 B110 107.3(4) . . ?
B108 B109 B110 106.4(4) . . ?
B112 B109 B110 59.3(3) . . ?
B105 B109 I109 121.5(3) . . ?
B104 B109 I109 120.2(4) . . ?
B108 B109 I109 122.4(3) . . ?
B112 B109 I109 123.7(4) . . ?
B110 B109 I109 123.7(4) . . ?
B106 B110 B111 60.5(3) . . ?
B106 B110 B112 108.6(4) . . ?
B111 B110 B112 60.4(3) . . ?
B106 B110 B105 60.0(3) . . ?
B111 B110 B105 108.1(4) . . ?
B112 B110 B105 107.2(4) . . ?
B106 B110 B109 107.9(4) . . ?
B111 B110 B109 108.5(4) . . ?
B112 B110 B109 60.1(3) . . ?
B105 B110 B109 59.1(3) . . ?
B106 B110 I110 120.0(3) . . ?
B111 B110 I110 122.8(3) . . ?
B112 B110 I110 124.0(3) . . ?
B105 B110 I110 119.9(3) . . ?
B109 B110 I110 121.6(4) . . ?
B107 B111 B110 107.6(4) . . ?
B107 B111 B102 59.4(3) . . ?
B110 B111 B102 107.5(4) . . ?
B107 B111 B106 107.0(4) . . ?
B110 B111 B106 59.6(3) . . ?
B102 B111 B106 59.7(3) . . ?
B107 B111 B112 60.1(3) . . ?
B110 B111 B112 60.1(3) . . ?
B102 B111 B112 107.8(4) . . ?
B106 B111 B112 107.6(4) . . ?
B107 B111 I111 121.4(3) . . ?
B110 B111 I111 123.5(3) . . ?
B102 B111 I111 120.3(4) . . ?
B106 B111 I111 122.0(3) . . ?
B112 B111 I111 122.9(3) . . ?
B108 B112 B107 59.4(3) . . ?
B108 B112 B110 107.5(4) . . ?
B107 B112 B110 106.7(4) . . ?
B108 B112 B111 107.3(4) . . ?
B107 B112 B111 59.5(3) . . ?
B110 B112 B111 59.5(3) . . ?
B108 B112 B109 59.7(3) . . ?
B107 B112 B109 107.3(4) . . ?
B110 B112 B109 60.6(3) . . ?
B111 B112 B109 108.2(4) . . ?
B108 B112 I112 125.5(3) . . ?
B107 B112 I112 124.9(3) . . ?
B110 B112 I112 118.6(3) . . ?
B111 B112 I112 120.0(3) . . ?
B109 B112 I112 121.2(3) . . ?
C43 C38 C39 119.1(5) . . ?
C43 C38 P3 120.0(4) . . ?
C39 C38 P3 120.9(4) . . ?
C40 C39 C38 119.7(5) . . ?
C40 C39 H39 120.1 . . ?
C38 C39 H39 120.1 . . ?
C39 C40 C41 120.0(5) . . ?
C39 C40 H40 120.0 . . ?
C41 C40 H40 120.0 . . ?
C42 C41 C40 120.1(5) . . ?
C42 C41 H41 119.9 . . ?
C40 C41 H41 119.9 . . ?
C41 C42 C43 120.7(6) . . ?
C41 C42 H42 119.6 . . ?
C43 C42 H42 119.6 . . ?
C38 C43 C42 120.3(5) . . ?
C38 C43 H43 119.9 . . ?
C42 C43 H43 119.9 . . ?
C45 C44 C49 119.3(5) . . ?
C45 C44 P3 122.0(4) . . ?
C49 C44 P3 118.7(4) . . ?
C44 C45 C46 120.2(5) . . ?
C44 C45 H45 119.9 . . ?
C46 C45 H45 119.9 . . ?
C47 C46 C45 120.4(5) . . ?
C47 C46 H46 119.8 . . ?
C45 C46 H46 119.8 . . ?
C48 C47 C46 119.6(5) . . ?
C48 C47 H47 120.2 . . ?
C46 C47 H47 120.2 . . ?
C47 C48 C49 120.4(5) . . ?
C47 C48 H48 119.8 . . ?
C49 C48 H48 119.8 . . ?
C44 C49 C48 120.1(5) . . ?
C44 C49 H49 119.9 . . ?
C48 C49 H49 119.9 . . ?
C55 C50 C51 118.9(5) . . ?
C55 C50 P3 117.9(4) . . ?
C51 C50 P3 122.9(4) . . ?
C52 C51 C50 120.5(5) . . ?
C52 C51 H51 119.7 . . ?
C50 C51 H51 119.7 . . ?
C53 C52 C51 120.2(5) . . ?
C53 C52 H52 119.9 . . ?
C51 C52 H52 119.9 . . ?
C52 C53 C54 120.7(5) . . ?
C52 C53 H53 119.6 . . ?
C54 C53 H53 119.6 . . ?
C53 C54 C55 120.2(6) . . ?
C53 C54 H54 119.9 . . ?
C55 C54 H54 119.9 . . ?
C50 C55 C54 119.6(5) . . ?
C50 C55 H55 120.2 . . ?
C54 C55 H55 120.2 . . ?
C57 C56 C61 118.4(4) . . ?
C57 C56 P4 116.6(3) . . ?
C61 C56 P4 124.7(4) . . ?
C58 C57 C56 121.5(4) . . ?
C58 C57 H57 119.3 . . ?
C56 C57 H57 119.3 . . ?
C59 C58 C57 119.6(5) . . ?
C59 C58 H58 120.2 . . ?
C57 C58 H58 120.2 . . ?
C58 C59 C60 119.6(5) . . ?
C58 C59 H59 120.2 . . ?
C60 C59 H59 120.2 . . ?
C61 C60 C59 120.8(4) . . ?
C61 C60 H60 119.6 . . ?
C59 C60 H60 119.6 . . ?
C60 C61 C56 120.1(4) . . ?
C60 C61 H61 120.0 . . ?
C56 C61 H61 120.0 . . ?
C63 C62 C67 118.9(5) . . ?
C63 C62 P4 121.4(4) . . ?
C67 C62 P4 119.4(4) . . ?
C62 C63 C64 120.3(5) . . ?
C62 C63 H63 119.9 . . ?
C64 C63 H63 119.9 . . ?
C65 C64 C63 120.6(5) . . ?
C65 C64 H64 119.7 . . ?
C63 C64 H64 119.7 . . ?
C64 C65 C66 119.3(5) . . ?
C64 C65 H65 120.4 . . ?
C66 C65 H65 120.4 . . ?
C67 C66 C65 120.7(5) . . ?
C67 C66 H66 119.7 . . ?
C65 C66 H66 119.7 . . ?
C66 C67 C62 120.2(5) . . ?
C66 C67 H67 119.9 . . ?
C62 C67 H67 119.9 . . ?
C69 C68 C73 118.6(4) . . ?
C69 C68 P4 120.3(4) . . ?
C73 C68 P4 121.0(4) . . ?
C68 C69 C70 120.5(5) . . ?
C68 C69 H69 119.8 . . ?
C70 C69 H69 119.8 . . ?
C71 C70 C69 120.2(5) . . ?
C71 C70 H70 119.9 . . ?
C69 C70 H70 119.9 . . ?
C72 C71 C70 119.9(5) . . ?
C72 C71 H71 120.1 . . ?
C70 C71 H71 120.1 . . ?
C71 C72 C73 120.7(5) . . ?
C71 C72 H72 119.6 . . ?
C73 C72 H72 119.6 . . ?
C72 C73 C68 120.0(5) . . ?
C72 C73 H73 120.0 . . ?
C68 C73 H73 120.0 . . ?
Cl1 C80 Cl2 118.3(11) . . ?
Cl1 C80 H80A 107.7 . . ?
Cl2 C80 H80A 107.7 . . ?
Cl1 C80 H80B 107.7 . . ?
Cl2 C80 H80B 107.7 . . ?
H80A C80 H80B 107.1 . . ?
C80 Cl1 Cl7 66.0(8) . . ?
Cl4 Cl2 C80 135.8(8) . . ?
Cl4 C90 Cl3 110.3(10) . . ?
Cl4 C90 H90A 109.6 . . ?
Cl3 C90 H90A 109.6 . . ?
Cl4 C90 H90B 109.6 . . ?
Cl3 C90 H90B 109.6 . . ?
H90A C90 H90B 108.1 . . ?
Cl6 Cl3 C90 108.3(12) . . ?
Cl2 Cl4 C90 100.2(10) . . ?
Cl6 C100 Cl5 118.2(14) . . ?
Cl6 C100 H10A 107.8 . . ?
Cl5 C100 H10A 107.8 . . ?
Cl6 C100 H10B 107.8 . . ?
Cl5 C100 H10B 107.8 . . ?
H10A C100 H10B 107.1 . . ?
Cl3 Cl6 C100 174.7(15) . . ?
Cl8 C110 Cl7 105.6(9) . . ?
Cl8 C110 H11A 110.6 . . ?
Cl7 C110 H11A 110.6 . . ?
Cl8 C110 H11B 110.6 . . ?
Cl7 C110 H11B 110.6 . . ?
H11A C110 H11B 108.7 . . ?
C110 Cl7 Cl1 157.7(8) . . ?

loop_
_geom_bond_atom_site_label_1
_geom_bond_atom_site_label_2
_geom_bond_distance
_geom_bond_site_symmetry_2
_geom_bond_publ_flag
Ir1 P1 2.3222(12) . ?
Ir1 P2 2.3254(12) . ?
Ir1 I8 2.7794(4) . ?
Ir1 I7 2.8061(3) . ?
Ir1 H100 1.48(6) . ?
Ir1 H200 1.643(10) . ?
P1 C8 1.823(5) . ?
P1 C2 1.839(5) . ?
P1 C14 1.849(5) . ?
P2 C26 1.824(5) . ?
P2 C32 1.834(5) . ?
P2 C20 1.836(5) . ?
I7 B7 2.182(6) . ?
I8 B8 2.194(5) . ?
I9 B9 2.164(6) . ?
I10 B10 2.152(6) . ?
I11 B11 2.163(5) . ?
I12 B12 2.156(5) . ?
C2 C7 1.391(7) . ?
C2 C3 1.397(7) . ?
C3 C4 1.396(8) . ?
C3 H3 0.9500 . ?
C4 C5 1.361(9) . ?
C4 H4 0.9500 . ?
C5 C6 1.395(9) . ?
C5 H5 0.9500 . ?
C6 C7 1.399(8) . ?
C6 H6 0.9500 . ?
C7 H7 0.9500 . ?
C8 C9 1.395(7) . ?
C8 C13 1.401(6) . ?
C9 C10 1.384(7) . ?
C9 H9 0.9500 . ?
C10 C11 1.387(7) . ?
C10 H10 0.9500 . ?
C11 C12 1.367(8) . ?
C11 H11 0.9500 . ?
C12 C13 1.395(7) . ?
C12 H12 0.9500 . ?
C13 H13 0.9500 . ?
C14 C19 1.393(8) . ?
C14 C15 1.396(8) . ?
C15 C16 1.396(8) . ?
C15 H15 0.9500 . ?
C16 C17 1.359(10) . ?
C16 H16 0.9500 . ?
C17 C18 1.372(10) . ?
C17 H17 0.9500 . ?
C18 C19 1.399(8) . ?
C18 H18 0.9500 . ?
C19 H19 0.9500 . ?
C20 C25 1.388(8) . ?
C20 C21 1.393(7) . ?
C21 C22 1.394(7) . ?
C21 H21 0.9500 . ?
C22 C23 1.366(10) . ?
C22 H22 0.9500 . ?
C23 C24 1.373(10) . ?
C23 H23 0.9500 . ?
C24 C25 1.396(8) . ?
C24 H24 0.9500 . ?
C25 H25 0.9500 . ?
C26 C27 1.381(7) . ?
C26 C31 1.402(7) . ?
C27 C28 1.386(8) . ?
C27 H27 0.9500 . ?
C28 C29 1.379(8) . ?
C28 H28 0.9500 . ?
C29 C30 1.397(8) . ?
C29 H29 0.9500 . ?
C30 C31 1.370(8) . ?
C30 H30 0.9500 . ?
C31 H31 0.9500 . ?
C32 C37 1.370(8) . ?
C32 C33 1.388(8) . ?
C33 C34 1.397(8) . ?
C33 H33 0.9500 . ?
C34 C35 1.366(10) . ?
C34 H34 0.9500 . ?
C35 C36 1.387(11) . ?
C35 H35 0.9500 . ?
C36 C37 1.411(9) . ?
C36 H36 0.9500 . ?
C37 H37 0.9500 . ?
C1 B3 1.686(7) . ?
C1 B5 1.696(8) . ?
C1 B4 1.703(7) . ?
C1 B6 1.712(7) . ?
C1 B2 1.713(7) . ?
C1 H1 1.1200 . ?
B2 B3 1.783(7) . ?
B2 B6 1.787(8) . ?
B2 B7 1.788(8) . ?
B2 B11 1.790(8) . ?
B2 H2 1.1200 . ?
B3 B7 1.777(8) . ?
B3 B8 1.778(8) . ?
B3 B4 1.782(8) . ?
B3 H3A 1.1200 . ?
B4 B5 1.776(8) . ?
B4 B8 1.781(8) . ?
B4 B9 1.783(8) . ?
B4 H4A 1.1200 . ?
B5 B6 1.776(8) . ?
B5 B10 1.779(8) . ?
B5 B9 1.800(8) . ?
B5 H5A 1.1200 . ?
B6 B10 1.767(8) . ?
B6 B11 1.782(8) . ?
B6 H6A 1.1200 . ?
B7 B8 1.759(8) . ?
B7 B11 1.783(7) . ?
B7 B12 1.797(8) . ?
B8 B9 1.778(8) . ?
B8 B12 1.792(7) . ?
B9 B12 1.786(8) . ?
B9 B10 1.802(8) . ?
B10 B12 1.777(7) . ?
B10 B11 1.785(8) . ?
B11 B12 1.795(7) . ?
Ir2 P4 2.3201(11) . ?
Ir2 P3 2.3266(12) . ?
Ir2 I107 2.8015(3) . ?
Ir2 I108 2.8104(3) . ?
Ir2 H300 1.47(6) . ?
Ir2 H400 1.62(7) . ?
P3 C50 1.821(5) . ?
P3 C44 1.833(5) . ?
P3 C38 1.846(5) . ?
P4 C62 1.827(5) . ?
P4 C56 1.827(5) . ?
P4 C68 1.834(4) . ?
I107 B107 2.178(5) . ?
I108 B108 2.194(5) . ?
I109 B109 2.152(6) . ?
I110 B110 2.155(6) . ?
I111 B111 2.161(6) . ?
I112 B112 2.152(5) . ?
C101 B103 1.686(7) . ?
C101 B105 1.693(8) . ?
C101 B106 1.699(7) . ?
C101 B102 1.704(8) . ?
C101 B104 1.718(8) . ?
C101 H101 1.1200 . ?
B102 B103 1.764(8) . ?
B102 B107 1.772(8) . ?
B102 B106 1.788(8) . ?
B102 B111 1.795(8) . ?
B102 H102 1.1200 . ?
B103 B104 1.767(8) . ?
B103 B107 1.770(8) . ?
B103 B108 1.774(8) . ?
B103 H103 1.1200 . ?
B104 B108 1.772(7) . ?
B104 B105 1.775(8) . ?
B104 B109 1.785(9) . ?
B104 H104 1.1200 . ?
B105 B109 1.782(8) . ?
B105 B106 1.787(9) . ?
B105 B110 1.796(8) . ?
B105 H105 1.1200 . ?
B106 B110 1.779(9) . ?
B106 B111 1.795(8) . ?
B106 H106 1.1200 . ?
B107 B108 1.774(8) . ?
B107 B111 1.780(7) . ?
B107 B112 1.791(8) . ?
B108 B112 1.787(8) . ?
B108 B109 1.790(8) . ?
B109 B112 1.807(8) . ?
B109 B110 1.816(8) . ?
B110 B111 1.782(8) . ?
B110 B112 1.793(7) . ?
B111 B112 1.798(8) . ?
C38 C43 1.387(7) . ?
C38 C39 1.403(7) . ?
C39 C40 1.393(7) . ?
C39 H39 0.9500 . ?
C40 C41 1.393(9) . ?
C40 H40 0.9500 . ?
C41 C42 1.358(9) . ?
C41 H41 0.9500 . ?
C42 C43 1.393(7) . ?
C42 H42 0.9500 . ?
C43 H43 0.9500 . ?
C44 C45 1.390(7) . ?
C44 C49 1.398(7) . ?
C45 C46 1.399(8) . ?
C45 H45 0.9500 . ?
C46 C47 1.389(9) . ?
C46 H46 0.9500 . ?
C47 C48 1.384(9) . ?
C47 H47 0.9500 . ?
C48 C49 1.400(7) . ?
C48 H48 0.9500 . ?
C49 H49 0.9500 . ?
C50 C55 1.402(8) . ?
C50 C51 1.404(7) . ?
C51 C52 1.388(8) . ?
C51 H51 0.9500 . ?
C52 C53 1.370(9) . ?
C52 H52 0.9500 . ?
C53 C54 1.381(8) . ?
C53 H53 0.9500 . ?
C54 C55 1.404(8) . ?
C54 H54 0.9500 . ?
C55 H55 0.9500 . ?
C56 C57 1.396(6) . ?
C56 C61 1.399(6) . ?
C57 C58 1.387(7) . ?
C57 H57 0.9500 . ?
C58 C59 1.387(7) . ?
C58 H58 0.9500 . ?
C59 C60 1.390(7) . ?
C59 H59 0.9500 . ?
C60 C61 1.389(7) . ?
C60 H60 0.9500 . ?
C61 H61 0.9500 . ?
C62 C63 1.377(7) . ?
C62 C67 1.399(7) . ?
C63 C64 1.404(7) . ?
C63 H63 0.9500 . ?
C64 C65 1.368(8) . ?
C64 H64 0.9500 . ?
C65 C66 1.385(9) . ?
C65 H65 0.9500 . ?
C66 C67 1.384(7) . ?
C66 H66 0.9500 . ?
C67 H67 0.9500 . ?
C68 C69 1.395(7) . ?
C68 C73 1.398(7) . ?
C69 C70 1.399(7) . ?
C69 H69 0.9500 . ?
C70 C71 1.376(8) . ?
C70 H70 0.9500 . ?
C71 C72 1.375(8) . ?
C71 H71 0.9500 . ?
C72 C73 1.396(7) . ?
C72 H72 0.9500 . ?
C73 H73 0.9500 . ?
C80 Cl1 1.670(18) . ?
C80 Cl2 1.717(17) . ?
C80 H80A 0.9900 . ?
C80 H80B 0.9900 . ?
Cl1 Cl7 2.406(15) . ?
Cl2 Cl4 1.656(10) . ?
C90 Cl4 1.729(15) . ?
C90 Cl3 1.777(14) . ?
C90 H90A 0.9900 . ?
C90 H90B 0.9900 . ?
Cl3 Cl6 1.377(14) . ?
C100 Cl6 1.655(17) . ?
C100 Cl5 1.703(18) . ?
C100 H10A 0.9900 . ?
C100 H10B 0.9900 . ?
C110 Cl8 1.668(14) . ?
C110 Cl7 1.856(15) . ?
C110 H11A 0.9900 . ?
C110 H11B 0.9900 . ?
